data_4130800
loop_
_publ_author_name
'Yamaguchi, Yuji'
'Takubo, Maki'
'Ogawa, Keisuke'
'Nakayama, Ken-Ichi'
'Koganezawa, Tomoyuki'
'Katagiri, Hiroshi'

_publ_section_title
;
 Terazulene Isomers: Polarity Change of OFETs through Molecular Orbital
 Distribution Contrast.
;
_journal_issue 35
_journal_name_full 'Journal of the American Chemical Society'
_journal_page_first 11335
_journal_page_last 11343
_journal_paper_doi 10.1021/jacs.6b06877
_journal_volume 138
_journal_year 2016
_chemical_formula_moiety 'C30 H20'
_chemical_formula_sum 'C30 H20'
_chemical_formula_weight 380.46
_space_group_crystal_system triclinic
_space_group_IT_number 2
_space_group_name_Hall '-P 1'
_space_group_name_H-M_alt 'P -1'
_atom_sites_solution_hydrogens geom
_atom_sites_solution_primary direct
_atom_sites_solution_secondary difmap
_audit_creation_method SHELXL-2014/7
_cell_angle_alpha 81.545(15)
_cell_angle_beta 87.448(16)
_cell_angle_gamma 89.023(18)
_cell_formula_units_Z 2
_cell_length_a 5.917(4)
_cell_length_b 7.782(4)
_cell_length_c 20.718(12)
_cell_measurement_reflns_used 6118
_cell_measurement_temperature 93
_cell_measurement_theta_max 30.9060
_cell_measurement_theta_min 2.9710
_cell_volume 942.6(10)
_computing_cell_refinement 'CrysAlisPro 1.171.38.41 (Rigaku OD, 2015)'
_computing_data_collection 'CrysAlisPro 1.171.38.41 (Rigaku OD, 2015)'
_computing_data_reduction 'CrysAlisPro 1.171.38.41 (Rigaku OD, 2015)'
_computing_molecular_graphics 'ORTEP-3 for Windows (Farrugia, 2012)'
_computing_publication_material 'Yadokari-XG (Wakita, Nemoto et al., 2009)'
_computing_structure_refinement 'SHELXL-2014 (Sheldrick, 2015)'
_computing_structure_solution 'SHELXT (Sheldrick, 2015)'
_diffrn_ambient_temperature 93
_diffrn_detector_area_resol_mean 28.5714
_diffrn_measured_fraction_theta_full 0.996
_diffrn_measured_fraction_theta_max 0.997
_diffrn_measurement_device_type 'Rigaku Saturn 70 CCD area detector'
_diffrn_measurement_method \w
_diffrn_radiation_type MoK\a
_diffrn_radiation_wavelength 0.71073
_diffrn_reflns_av_R_equivalents 0.0403
_diffrn_reflns_av_unetI/netI 0.0478
_diffrn_reflns_Laue_measured_fraction_full 0.996
_diffrn_reflns_Laue_measured_fraction_max 0.997
_diffrn_reflns_limit_h_max 7
_diffrn_reflns_limit_h_min -7
_diffrn_reflns_limit_k_max 10
_diffrn_reflns_limit_k_min -10
_diffrn_reflns_limit_l_max 27
_diffrn_reflns_limit_l_min -27
_diffrn_reflns_number 16883
_diffrn_reflns_point_group_measured_fraction_full 0.996
_diffrn_reflns_point_group_measured_fraction_max 0.997
_diffrn_reflns_theta_full 25.242
_diffrn_reflns_theta_max 28.698
_diffrn_reflns_theta_min 4.054
_diffrn_source 'Rotating Anode'
_exptl_absorpt_coefficient_mu 0.076
_exptl_absorpt_correction_T_max 1.00000
_exptl_absorpt_correction_T_min 0.95198
_exptl_absorpt_correction_type multi-scan
_exptl_absorpt_process_details
;
CrysAlisPro 1.171.38.41 (Rigaku Oxford Diffraction, 2015)
Empirical absorption correction using spherical harmonics,
 implemented in SCALE3 ABSPACK scaling algorithm.
;
_exptl_crystal_colour blue
_exptl_crystal_density_diffrn 1.340
_exptl_crystal_description platelet
_exptl_crystal_F_000 400
_exptl_crystal_size_max 0.200
_exptl_crystal_size_mid 0.100
_exptl_crystal_size_min 0.050
_refine_diff_density_max 0.384
_refine_diff_density_min -0.257
_refine_diff_density_rms 0.065
_refine_ls_extinction_method none
_refine_ls_goodness_of_fit_ref 1.041
_refine_ls_hydrogen_treatment constr
_refine_ls_matrix_type full
_refine_ls_number_parameters 325
_refine_ls_number_reflns 4849
_refine_ls_number_restraints 132
_refine_ls_restrained_S_all 1.027
_refine_ls_R_factor_all 0.1002
_refine_ls_R_factor_gt 0.0614
_refine_ls_shift/su_max 0.000
_refine_ls_shift/su_mean 0.000
_refine_ls_structure_factor_coef Fsqd
_refine_ls_weighting_details 'w=1/[\s^2^(Fo^2^)+(0.0806P)^2^+0.1722P] where P=(Fo^2^+2Fc^2^)/3'
_refine_ls_weighting_scheme calc
_refine_ls_wR_factor_gt 0.1437
_refine_ls_wR_factor_ref 0.1664
_reflns_Friedel_coverage 0.000
_reflns_number_gt 3180
_reflns_number_total 4849
_reflns_threshold_expression 'I > 2\s(I)'
_cod_data_source_file ja6b06877_si_002.cif
_cod_data_source_block TAz2
_cod_original_cell_volume 942.6(9)
_cod_database_code 4130800
_shelx_shelxl_version_number 2014/7
_shelx_space_group_comment
;
The symmetry employed for this shelxl refinement is uniquely defined
by the following loop, which should always be used as a source of
symmetry information in preference to the above space-group names.
They are only intended as comments.
;
_shelx_estimated_absorpt_t_min 0.985
_shelx_estimated_absorpt_t_max 0.996
_oxdiff_exptl_absorpt_empirical_full_min 0.911
_oxdiff_exptl_absorpt_empirical_full_max 1.074
_oxdiff_exptl_absorpt_empirical_details
;
Empirical correction (ABSPACK) includes:
- Absorption correction using spherical harmonics
- Frame scaling
- Detector area scaling
;

loop_
_space_group_symop_operation_xyz
'x, y, z'
'-x, -y, -z'

loop_
_atom_site_label
_atom_site_type_symbol
_atom_site_fract_x
_atom_site_fract_y
_atom_site_fract_z
_atom_site_U_iso_or_equiv
_atom_site_adp_type
_atom_site_occupancy
_atom_site_site_symmetry_order
_atom_site_calc_flag
_atom_site_refinement_flags_posn
_atom_site_refinement_flags_adp
_atom_site_refinement_flags_occupancy
_atom_site_disorder_assembly
_atom_site_disorder_group
C1 C 0.6814(3) 0.6825(2) 0.71670(8) 0.0221(4) Uani 1 1 d . . . . .
H1 H 0.8149 0.7279 0.6937 0.026 Uiso 1 1 calc R U . . .
C2 C 0.5058(3) 0.5982(2) 0.68926(8) 0.0201(4) Uani 1 1 d . . . . .
C3 C 0.3355(3) 0.5525(2) 0.73915(8) 0.0219(4) Uani 1 1 d . . . . .
H3 H 0.1981 0.4959 0.7338 0.026 Uiso 1 1 calc R U . . .
C4 C 0.2852(3) 0.5746(2) 0.85750(9) 0.0242(4) Uani 1 1 d . . . . .
H4 H 0.1434 0.5189 0.8578 0.029 Uiso 1 1 calc R U . . .
C5 C 0.3466(3) 0.6153(2) 0.91757(9) 0.0261(4) Uani 1 1 d . . . . .
H5 H 0.2422 0.5821 0.9532 0.031 Uiso 1 1 calc R U . . .
C6 C 0.5421(3) 0.6990(2) 0.93262(9) 0.0269(4) Uani 1 1 d . . . . .
H6 H 0.5513 0.7142 0.9771 0.032 Uiso 1 1 calc R U . . .
C7 C 0.7238(3) 0.7627(2) 0.89181(8) 0.0252(4) Uani 1 1 d . . . . .
H7 H 0.8377 0.8175 0.9122 0.030 Uiso 1 1 calc R U . . .
C8 C 0.7629(3) 0.7577(2) 0.82523(8) 0.0232(4) Uani 1 1 d . . . . .
H8 H 0.9002 0.8084 0.8067 0.028 Uiso 1 1 calc R U . . .
C9 C 0.6278(3) 0.6884(2) 0.78227(8) 0.0215(4) Uani 1 1 d . . . . .
C10 C 0.4017(3) 0.6037(2) 0.79727(9) 0.0219(4) Uani 1 1 d . . . . .
C11A C 0.672(4) 0.526(3) 0.4044(10) 0.0201(13) Uani 0.5 1 d . U P A -1
H11A H 0.8052 0.5734 0.3817 0.024 Uiso 0.5 1 calc R U P A -1
C12A C 0.500(9) 0.438(9) 0.377(3) 0.0200(13) Uani 0.5 1 d . U P A -1
C13A C 0.315(6) 0.399(3) 0.4234(15) 0.0214(12) Uani 0.5 1 d . U P A -1
H13A H 0.1742 0.3489 0.4162 0.026 Uiso 0.5 1 calc R U P A -1
C14A C 0.2609(6) 0.4299(4) 0.54252(18) 0.0209(7) Uani 0.5 1 d . U P A -1
H14A H 0.1206 0.3723 0.5425 0.025 Uiso 0.5 1 calc R U P A -1
C15A C 0.312(4) 0.481(3) 0.6025(10) 0.0201(13) Uani 0.5 1 d . U P A -1
H15A H 0.1972 0.4591 0.6361 0.024 Uiso 0.5 1 calc R U P A -1
C16A C 0.510(9) 0.562(9) 0.621(3) 0.0200(13) Uani 0.5 1 d . U P A -1
C17A C 0.688(6) 0.619(3) 0.5770(15) 0.0214(12) Uani 0.5 1 d . U P A -1
H17A H 0.7967 0.6832 0.5957 0.026 Uiso 0.5 1 calc R U P A -1
C18A C 0.7404(6) 0.6035(4) 0.51311(17) 0.0206(7) Uani 0.5 1 d . U P A -1
H18A H 0.8837 0.6475 0.4966 0.025 Uiso 0.5 1 calc R U P A -1
C19A C 0.6138(7) 0.5324(4) 0.46919(19) 0.0195(7) Uani 0.5 1 d . U P A -1
C20A C 0.3853(6) 0.4506(4) 0.48280(18) 0.0197(7) Uani 0.5 1 d . U P A -1
C21 C 0.1917(3) 0.0493(2) 0.73288(8) 0.0210(4) Uani 1 1 d . . . . .
H21 H 0.3284 -0.0083 0.7225 0.025 Uiso 1 1 calc R U . . .
C22 C 0.0150(3) 0.0977(2) 0.68939(8) 0.0210(4) Uani 1 1 d . . . . .
C23 C -0.1563(3) 0.1838(2) 0.72295(8) 0.0226(4) Uani 1 1 d . . . . .
H23 H -0.2920 0.2316 0.7047 0.027 Uiso 1 1 calc R U . . .
C24 C -0.2238(3) 0.2574(2) 0.83457(9) 0.0239(4) Uani 1 1 d . . . . .
H24 H -0.3615 0.3123 0.8206 0.029 Uiso 1 1 calc R U . . .
C25 C -0.1795(3) 0.2582(2) 0.90001(9) 0.0252(4) Uani 1 1 d . . . . .
H25 H -0.2914 0.3126 0.9246 0.030 Uiso 1 1 calc R U . . .
C26 C 0.0075(3) 0.1897(2) 0.93417(9) 0.0273(4) Uani 1 1 d . . . . .
H26 H 0.0036 0.2023 0.9791 0.033 Uiso 1 1 calc R U . . .
C27 C 0.1999(3) 0.1053(2) 0.91193(9) 0.0265(4) Uani 1 1 d . . . . .
H27 H 0.3076 0.0691 0.9439 0.032 Uiso 1 1 calc R U . . .
C28 C 0.2563(3) 0.0667(2) 0.84972(8) 0.0242(4) Uani 1 1 d . . . . .
H28 H 0.3983 0.0101 0.8450 0.029 Uiso 1 1 calc R U . . .
C29 C 0.1325(3) 0.0998(2) 0.79334(8) 0.0215(4) Uani 1 1 d . . . . .
C30 C -0.0948(3) 0.1875(2) 0.78684(8) 0.0217(4) Uani 1 1 d . . . . .
C31A C 0.174(5) -0.105(3) 0.4194(11) 0.0197(14) Uani 0.5 1 d . U P B -1
H31A H 0.3119 -0.1583 0.4079 0.024 Uiso 0.5 1 calc R U P B -1
C32A C -0.018(6) -0.060(7) 0.378(3) 0.0193(14) Uani 0.5 1 d . U P B -1
C33A C -0.180(5) 0.025(4) 0.4094(12) 0.0214(13) Uani 0.5 1 d . U P B -1
H33A H -0.3154 0.0732 0.3912 0.026 Uiso 0.5 1 calc R U P B -1
C34A C -0.2390(6) 0.1035(4) 0.52160(17) 0.0203(7) Uani 0.5 1 d . U P B -1
H34A H -0.3833 0.1492 0.5094 0.024 Uiso 0.5 1 calc R U P B -1
C35A C -0.184(5) 0.119(3) 0.5856(12) 0.0197(14) Uani 0.5 1 d . U P B -1
H35A H -0.2948 0.1797 0.6084 0.024 Uiso 0.5 1 calc R U P B -1
C36A C 0.000(6) 0.062(7) 0.622(3) 0.0193(14) Uani 0.5 1 d . U P B -1
C37A C 0.198(5) -0.027(4) 0.5951(13) 0.0214(13) Uani 0.5 1 d . U P B -1
H37A H 0.3159 -0.0541 0.6248 0.026 Uiso 0.5 1 calc R U P B -1
C38A C 0.2417(6) -0.0781(4) 0.53415(17) 0.0210(7) Uani 0.5 1 d . U P B -1
H38A H 0.3806 -0.1392 0.5296 0.025 Uiso 0.5 1 calc R U P B -1
C39A C 0.1138(6) -0.0537(4) 0.47891(17) 0.0180(6) Uani 0.5 1 d . U P B -1
C40A C -0.1154(6) 0.0316(4) 0.47276(18) 0.0190(7) Uani 0.5 1 d . U P B -1

loop_
_atom_site_aniso_label
_atom_site_aniso_U_11
_atom_site_aniso_U_22
_atom_site_aniso_U_33
_atom_site_aniso_U_23
_atom_site_aniso_U_13
_atom_site_aniso_U_12
C1 0.0172(8) 0.0216(8) 0.0271(9) -0.0025(7) -0.0005(7) -0.0009(6)
C2 0.0171(8) 0.0170(8) 0.0258(9) -0.0010(6) -0.0035(7) 0.0014(6)
C3 0.0169(8) 0.0209(8) 0.0279(9) -0.0025(7) -0.0036(7) 0.0001(6)
C4 0.0193(8) 0.0228(8) 0.0297(10) -0.0014(7) -0.0014(7) 0.0012(7)
C5 0.0268(9) 0.0258(9) 0.0248(9) -0.0014(7) 0.0011(7) 0.0036(7)
C6 0.0302(10) 0.0267(9) 0.0242(9) -0.0043(7) -0.0054(7) 0.0041(7)
C7 0.0246(9) 0.0244(9) 0.0277(10) -0.0059(7) -0.0069(7) 0.0010(7)
C8 0.0201(8) 0.0215(8) 0.0279(10) -0.0020(7) -0.0048(7) 0.0001(7)
C9 0.0184(8) 0.0175(8) 0.0284(9) -0.0016(7) -0.0035(7) 0.0022(6)
C10 0.0197(8) 0.0183(8) 0.0271(9) -0.0014(7) -0.0035(7) 0.0031(6)
C11A 0.017(3) 0.0196(18) 0.024(3) -0.0043(19) 0.000(2) -0.0005(16)
C12A 0.017(3) 0.0182(8) 0.025(3) -0.0025(16) -0.003(2) 0.002(2)
C13A 0.0184(10) 0.018(3) 0.0278(10) -0.003(2) -0.0032(7) 0.001(2)
C14A 0.0134(16) 0.0203(16) 0.028(2) -0.0016(13) 0.0014(15) -0.0023(14)
C15A 0.017(3) 0.0196(18) 0.024(3) -0.0043(19) 0.000(2) -0.0005(16)
C16A 0.017(3) 0.0182(8) 0.025(3) -0.0025(16) -0.003(2) 0.002(2)
C17A 0.0184(10) 0.018(3) 0.0278(10) -0.003(2) -0.0032(7) 0.001(2)
C18A 0.0156(16) 0.0164(15) 0.0291(19) -0.0002(13) -0.0015(14) -0.0022(13)
C19A 0.0192(18) 0.0158(15) 0.0236(19) -0.0030(13) -0.0007(15) 0.0010(13)
C20A 0.0164(17) 0.0149(15) 0.028(2) -0.0022(13) -0.0032(14) -0.0004(13)
C21 0.0158(8) 0.0216(8) 0.0252(9) -0.0026(7) -0.0001(6) 0.0000(6)
C22 0.0184(8) 0.0187(8) 0.0250(9) 0.0001(6) -0.0011(7) -0.0015(6)
C23 0.0179(8) 0.0211(8) 0.0282(9) -0.0017(7) -0.0034(7) 0.0017(6)
C24 0.0194(8) 0.0202(8) 0.0319(10) -0.0037(7) -0.0004(7) -0.0013(6)
C25 0.0244(9) 0.0244(9) 0.0273(10) -0.0067(7) 0.0041(7) -0.0017(7)
C26 0.0327(10) 0.0254(9) 0.0240(9) -0.0041(7) -0.0010(8) -0.0049(7)
C27 0.0253(9) 0.0264(9) 0.0280(10) -0.0023(7) -0.0073(7) -0.0025(7)
C28 0.0222(9) 0.0222(8) 0.0279(10) -0.0022(7) -0.0046(7) -0.0010(7)
C29 0.0178(8) 0.0189(8) 0.0275(9) -0.0015(7) -0.0023(7) -0.0025(6)
C30 0.0187(8) 0.0183(8) 0.0280(9) -0.0026(7) -0.0015(7) -0.0018(6)
C31A 0.016(2) 0.019(3) 0.024(3) -0.0036(17) -0.0010(18) 0.001(2)
C32A 0.016(4) 0.0158(13) 0.0254(14) -0.0005(10) -0.002(3) -0.002(3)
C33A 0.017(3) 0.0217(9) 0.025(2) -0.0015(17) -0.0046(19) 0.001(2)
C34A 0.0131(16) 0.0218(16) 0.0258(19) -0.0020(13) -0.0026(14) 0.0018(14)
C35A 0.016(2) 0.019(3) 0.024(3) -0.0036(17) -0.0010(18) 0.001(2)
C36A 0.016(4) 0.0158(13) 0.0254(14) -0.0005(10) -0.002(3) -0.002(3)
C37A 0.017(3) 0.0217(9) 0.025(2) -0.0015(17) -0.0046(19) 0.001(2)
C38A 0.0138(16) 0.0200(16) 0.028(2) 0.0017(13) -0.0014(14) 0.0009(13)
C39A 0.0131(16) 0.0165(15) 0.0241(19) -0.0018(13) -0.0018(14) -0.0028(13)
C40A 0.0170(17) 0.0178(15) 0.0220(18) -0.0010(13) -0.0037(14) -0.0008(13)

loop_
_atom_type_symbol
_atom_type_description
_atom_type_scat_dispersion_real
_atom_type_scat_dispersion_imag
_atom_type_scat_source
C C 0.0033 0.0016 'International Tables Vol C Tables 4.2.6.8 and 6.1.1.4'
H H 0.0000 0.0000 'International Tables Vol C Tables 4.2.6.8 and 6.1.1.4'

loop_
_geom_angle_atom_site_label_1
_geom_angle_atom_site_label_2
_geom_angle_atom_site_label_3
_geom_angle
C9 C1 C2 109.53(15)
C9 C1 H1 125.2
C2 C1 H1 125.2
C1 C2 C3 107.81(15)
C1 C2 C16A 124(2)
C3 C2 C16A 128(2)
C10 C3 C2 109.43(15)
C10 C3 H3 125.3
C2 C3 H3 125.3
C10 C4 C5 129.22(17)
C10 C4 H4 115.4
C5 C4 H4 115.4
C4 C5 C6 128.82(17)
C4 C5 H5 115.6
C6 C5 H5 115.6
C7 C6 C5 129.32(18)
C7 C6 H6 115.3
C5 C6 H6 115.3
C6 C7 C8 129.26(17)
C6 C7 H7 115.4
C8 C7 H7 115.4
C9 C8 C7 128.77(17)
C9 C8 H8 115.6
C7 C8 H8 115.6
C1 C9 C8 125.64(16)
C1 C9 C10 106.85(14)
C8 C9 C10 127.50(16)
C4 C10 C3 126.49(16)
C4 C10 C9 127.09(16)
C3 C10 C9 106.37(15)
C19A C11A C12A 109(3)
C19A C11A H11A 125.6
C12A C11A H11A 125.6
C11A C12A C13A 110(5)
C20A C13A C12A 106(3)
C20A C13A H13A 127.2
C12A C13A H13A 127.2
C20A C14A C15A 129.9(11)
C20A C14A H14A 115.1
C15A C14A H14A 115.1
C14A C15A C16A 130(3)
C14A C15A H15A 115.0
C16A C15A H15A 115.0
C17A C16A C15A 124(5)
C17A C16A C2 121(5)
C15A C16A C2 115(4)
C18A C17A C16A 134(4)
C18A C17A H17A 112.9
C16A C17A H17A 112.9
C17A C18A C19A 129.0(14)
C17A C18A H18A 115.5
C19A C18A H18A 115.5
C11A C19A C18A 126.4(11)
C11A C19A C20A 107.1(11)
C18A C19A C20A 126.5(4)
C14A C20A C13A 125.7(13)
C14A C20A C19A 126.5(4)
C13A C20A C19A 107.7(13)
C29 C21 C22 109.17(15)
C29 C21 H21 125.4
C22 C21 H21 125.4
C23 C22 C21 108.08(16)
C23 C22 C36A 124.0(16)
C21 C22 C36A 127.8(16)
C30 C23 C22 109.48(15)
C30 C23 H23 125.3
C22 C23 H23 125.3
C30 C24 C25 129.06(17)
C30 C24 H24 115.5
C25 C24 H24 115.5
C24 C25 C26 128.62(17)
C24 C25 H25 115.7
C26 C25 H25 115.7
C25 C26 C27 129.49(18)
C25 C26 H26 115.3
C27 C26 H26 115.3
C28 C27 C26 129.39(17)
C28 C27 H27 115.3
C26 C27 H27 115.3
C27 C28 C29 128.78(17)
C27 C28 H28 115.6
C29 C28 H28 115.6
C21 C29 C28 126.35(16)
C21 C29 C30 106.73(14)
C28 C29 C30 126.84(16)
C24 C30 C23 125.70(16)
C24 C30 C29 127.77(16)
C23 C30 C29 106.52(14)
C39A C31A C32A 107(2)
C39A C31A H31A 126.7
C32A C31A H31A 126.7
C33A C32A C31A 110(4)
C32A C33A C40A 109(3)
C32A C33A H33A 125.3
C40A C33A H33A 125.3
C40A C34A C35A 130.5(12)
C40A C34A H34A 114.8
C35A C34A H34A 114.8
C36A C35A C34A 132(3)
C36A C35A H35A 114.1
C34A C35A H35A 114.1
C35A C36A C37A 124(4)
C35A C36A C22 121(3)
C37A C36A C22 116(3)
C38A C37A C36A 131(3)
C38A C37A H37A 114.5
C36A C37A H37A 114.5
C39A C38A C37A 130.0(12)
C39A C38A H38A 115.0
C37A C38A H38A 115.0
C31A C39A C38A 126.2(12)
C31A C39A C40A 107.2(12)
C38A C39A C40A 126.6(4)
C33A C40A C34A 127.0(13)
C33A C40A C39A 106.7(13)
C34A C40A C39A 126.3(4)

loop_
_geom_bond_atom_site_label_1
_geom_bond_atom_site_label_2
_geom_bond_distance
C1 C9 1.388(3)
C1 C2 1.421(2)
C1 H1 0.9500
C2 C3 1.422(2)
C2 C16A 1.49(6)
C3 C10 1.397(2)
C3 H3 0.9500
C4 C10 1.389(3)
C4 C5 1.393(3)
C4 H4 0.9500
C5 C6 1.406(3)
C5 H5 0.9500
C6 C7 1.389(3)
C6 H6 0.9500
C7 C8 1.395(3)
C7 H7 0.9500
C8 C9 1.393(2)
C8 H8 0.9500
C9 C10 1.501(2)
C11A C19A 1.38(2)
C11A C12A 1.42(7)
C11A H11A 0.9500
C12A C13A 1.43(6)
C13A C20A 1.43(3)
C13A H13A 0.9500
C14A C20A 1.401(5)
C14A C15A 1.41(2)
C14A H14A 0.9500
C15A C16A 1.43(7)
C15A H15A 0.9500
C16A C17A 1.39(6)
C17A C18A 1.37(3)
C17A H17A 0.9500
C18A C19A 1.385(5)
C18A H18A 0.9500
C19A C20A 1.502(5)
C21 C29 1.395(2)
C21 C22 1.420(2)
C21 H21 0.9500
C22 C23 1.418(2)
C22 C36A 1.48(6)
C23 C30 1.393(3)
C23 H23 0.9500
C24 C30 1.391(2)
C24 C25 1.393(3)
C24 H24 0.9500
C25 C26 1.396(3)
C25 H25 0.9500
C26 C27 1.398(3)
C26 H26 0.9500
C27 C28 1.391(3)
C27 H27 0.9500
C28 C29 1.396(2)
C28 H28 0.9500
C29 C30 1.500(2)
C31A C39A 1.38(2)
C31A C32A 1.46(5)
C31A H31A 0.9500
C32A C33A 1.35(6)
C33A C40A 1.39(2)
C33A H33A 0.9500
C34A C40A 1.399(5)
C34A C35A 1.40(2)
C34A H34A 0.9500
C35A C36A 1.38(5)
C35A H35A 0.9500
C36A C37A 1.48(6)
C37A C38A 1.39(3)
C37A H37A 0.9500
C38A C39A 1.388(5)
C38A H38A 0.9500
C39A C40A 1.502(5)

loop_
_geom_torsion_atom_site_label_1
_geom_torsion_atom_site_label_2
_geom_torsion_atom_site_label_3
_geom_torsion_atom_site_label_4
_geom_torsion
C9 C1 C2 C3 0.95(18)
C9 C1 C2 C16A -177(3)
C1 C2 C3 C10 -0.89(18)
C16A C2 C3 C10 177(3)
C10 C4 C5 C6 0.9(3)
C4 C5 C6 C7 0.1(3)
C5 C6 C7 C8 -1.4(3)
C6 C7 C8 C9 0.6(3)
C2 C1 C9 C8 178.37(15)
C2 C1 C9 C10 -0.64(18)
C7 C8 C9 C1 -177.59(17)
C7 C8 C9 C10 1.2(3)
C5 C4 C10 C3 176.87(17)
C5 C4 C10 C9 0.0(3)
C2 C3 C10 C4 -176.88(15)
C2 C3 C10 C9 0.50(18)
C1 C9 C10 C4 177.45(16)
C8 C9 C10 C4 -1.5(3)
C1 C9 C10 C3 0.09(18)
C8 C9 C10 C3 -178.90(16)
C19A C11A C12A C13A 5(5)
C11A C12A C13A C20A -6(5)
C20A C14A C15A C16A -3(5)
C14A C15A C16A C17A 6(8)
C14A C15A C16A C2 -180(2)
C1 C2 C16A C17A -3(6)
C3 C2 C16A C17A 179(3)
C1 C2 C16A C15A -178(3)
C3 C2 C16A C15A 4(6)
C15A C16A C17A C18A -8(8)
C2 C16A C17A C18A 178(3)
C16A C17A C18A C19A 6(5)
C12A C11A C19A C18A 178(3)
C12A C11A C19A C20A -3(3)
C17A C18A C19A C11A 177.3(19)
C17A C18A C19A C20A -1.4(15)
C15A C14A C20A C13A -177.7(19)
C15A C14A C20A C19A 1.6(15)
C12A C13A C20A C14A -177(3)
C12A C13A C20A C19A 4(3)
C11A C19A C20A C14A -179.8(12)
C18A C19A C20A C14A -0.8(6)
C11A C19A C20A C13A -0.4(16)
C18A C19A C20A C13A 178.5(11)
C29 C21 C22 C23 1.30(19)
C29 C21 C22 C36A -177(3)
C21 C22 C23 C30 -1.36(19)
C36A C22 C23 C30 177(2)
C30 C24 C25 C26 0.5(3)
C24 C25 C26 C27 1.1(3)
C25 C26 C27 C28 -0.1(3)
C26 C27 C28 C29 -1.3(3)
C22 C21 C29 C28 176.26(16)
C22 C21 C29 C30 -0.76(18)
C27 C28 C29 C21 -176.12(17)
C27 C28 C29 C30 0.3(3)
C25 C24 C30 C23 176.42(17)
C25 C24 C30 C29 -2.5(3)
C22 C23 C30 C24 -178.27(15)
C22 C23 C30 C29 0.88(19)
C21 C29 C30 C24 179.05(16)
C28 C29 C30 C24 2.1(3)
C21 C29 C30 C23 -0.07(18)
C28 C29 C30 C23 -177.07(16)
C39A C31A C32A C33A 4(4)
C31A C32A C33A C40A -4(5)
C40A C34A C35A C36A -4(4)
C34A C35A C36A C37A 3(7)
C34A C35A C36A C22 180(3)
C23 C22 C36A C35A 3(5)
C21 C22 C36A C35A -180(2)
C23 C22 C36A C37A 179(3)
C21 C22 C36A C37A -3(5)
C35A C36A C37A C38A -3(7)
C22 C36A C37A C38A -179(2)
C36A C37A C38A C39A 3(5)
C32A C31A C39A C38A 177(2)
C32A C31A C39A C40A -2(3)
C37A C38A C39A C31A 178(2)
C37A C38A C39A C40A -2.5(19)
C32A C33A C40A C34A -178(3)
C32A C33A C40A C39A 2(4)
C35A C34A C40A C33A -178(2)
C35A C34A C40A C39A 1.7(15)
C31A C39A C40A C33A 0.3(19)
C38A C39A C40A C33A -179.3(15)
C31A C39A C40A C34A -179.5(12)
C38A C39A C40A C34A 0.8(5)
